data_2010971
loop_
_publ_author_name
'Rosu, Cristina'
'Weakley, Timothy J. R.'

_publ_section_title
;
 Disodium chromium(III) hexamolybdoiodate(VII) 24-hydrate,
 Na~2~Cr[IMo~6~O~24~]&#x00B7;24H~2~O
;
_journal_issue 5
_journal_name_full 'Acta Crystallographica Section C'
_journal_page_first e170
_journal_page_last e171
_journal_paper_doi 10.1107/S0108270100005229
_journal_volume 56
_journal_year 2000
_chemical_formula_iupac 'Cr Na2  [IMo6 O24], 24H2 O'
_chemical_formula_moiety 'Cr 3+, (Na 1+)2, (I Mo6 O24 5-), 24(H2 O) '
_chemical_formula_sum 'Cr H48 I Mo6 Na2 O48'
_chemical_formula_weight 1616.87
_space_group_IT_number 14
_symmetry_cell_setting monoclinic
_symmetry_space_group_name_Hall '-P 2yn'
_symmetry_space_group_name_H-M 'P 1 21/n 1'
_cell_angle_alpha 90
_cell_angle_beta 102.931(9)
_cell_angle_gamma 90
_cell_formula_units_Z 2
_cell_length_a 10.3829(7)
_cell_length_b 14.0871(12)
_cell_length_c 14.9994(14)
_cell_measurement_reflns_used 25
_cell_measurement_temperature 295
_cell_measurement_theta_max 14.9
_cell_measurement_theta_min 14.0
_cell_volume 2138.3(3)
_computing_cell_refinement 'CAD-4/PC Diffractometer Software'
_computing_data_collection 'CAD-4/PC Diffractometer Software (Enraf-Nonius, 1993)'
_computing_data_reduction 'TEXSAN (Molecular Structure Corporation, 1997)'
_computing_publication_material TEXSAN
_computing_structure_refinement TEXSAN
_computing_structure_solution TEXSAN
_diffrn_ambient_temperature 295
_diffrn_measurement_device_type 'Enraf-Nonius CAD-4 diffractometer'
_diffrn_measurement_method \w-2\q
_diffrn_radiation_monochromator graphite
_diffrn_radiation_source 'sealed X-ray tube'
_diffrn_radiation_type MoK\a
_diffrn_radiation_wavelength .71073
_diffrn_reflns_av_R_equivalents .011
_diffrn_reflns_av_sigmaI/netI .050
_diffrn_reflns_limit_h_max 14
_diffrn_reflns_limit_h_min -14
_diffrn_reflns_limit_k_max 19
_diffrn_reflns_limit_k_min 0
_diffrn_reflns_limit_l_max 21
_diffrn_reflns_limit_l_min -20
_diffrn_reflns_number 6570
_diffrn_reflns_reduction_process 'Lp corrections applied'
_diffrn_reflns_theta_max 30.0
_diffrn_reflns_theta_min 2.0
_diffrn_standards_decay_% .00
_diffrn_standards_interval_count 300
_diffrn_standards_number 3
_exptl_absorpt_coefficient_mu 2.82
_exptl_absorpt_correction_T_max .545
_exptl_absorpt_correction_T_min .480
_exptl_absorpt_correction_type '\y scan'
_exptl_absorpt_process_details '(North et al., 1968)'
_exptl_crystal_colour violet
_exptl_crystal_density_diffrn 2.511
_exptl_crystal_density_meas ?
_exptl_crystal_description block
_exptl_crystal_F_000 1566.00
_exptl_crystal_size_max .29
_exptl_crystal_size_mid .23
_exptl_crystal_size_min .18
_refine_diff_density_max '1.21 (1.07 \%A from I)'
_refine_diff_density_min '-1.11 (0.79 \%A from Mo1)'
_refine_ls_abs_structure_details 'not applicable'
_refine_ls_extinction_coef 5.5E-7(2)
_refine_ls_extinction_method 'Zachariasen (1967)'
_refine_ls_goodness_of_fit_all 1.86
_refine_ls_goodness_of_fit_ref 1.86
_refine_ls_hydrogen_treatment undef
_refine_ls_matrix_type full
_refine_ls_number_constraints 0
_refine_ls_number_parameters 276
_refine_ls_number_reflns 6210
_refine_ls_number_restraints 0
_refine_ls_R_factor_all .046
_refine_ls_R_factor_gt .034
_refine_ls_shift/su_max .022
_refine_ls_shift/su_mean .002
_refine_ls_structure_factor_coef Fsqd
_refine_ls_weighting_details 'w = 4F~o~^2^/[\s^2^(I) + (0.020I)^2^]'
_refine_ls_weighting_scheme calc
_refine_ls_wR_factor_all .095
_refine_ls_wR_factor_ref .050
_reflns_number_gt 4697
_reflns_number_total 6210
_reflns_threshold_expression I>\s(I)
_cod_data_source_file qb0206.cif
_cod_data_source_block I
_cod_depositor_comments
;
The following automatic conversions were performed:

'_exptl_crystal_density_meas' value 'not measured' was changed to '?'
- the value is perceived as not measured.

Automatic conversion script
Id: cif_fix_values 3008 2015-01-20 13:52:24Z robertas 
;
_cod_original_cell_volume 2138.2(3)
_cod_original_sg_symbol_H-M 'P 21/n'
_cod_original_formula_sum 'Cr H48 I Mo6 Na2 O48 '
_cod_database_code 2010971
_cod_database_fobs_code 2010971

loop_
_symmetry_equiv_pos_as_xyz
'  +x,  +y,  +z'
1/2-x,1/2+y,1/2-z
'  -x,  -y,  -z'
1/2+x,1/2-y,1/2+z

loop_
_atom_site_label
_atom_site_fract_x
_atom_site_fract_y
_atom_site_fract_z
_atom_site_U_iso_or_equiv
_atom_site_adp_type
_atom_site_calc_flag
_atom_site_calc_attached_atom
_atom_site_refinement_flags
_atom_site_occupancy
I .5000 .5000 .5000 .01617(6) Uani d ? S 1.000
Mo1 .39295(3) .37860(2) .308259(19) .02484(8) Uani d ? . 1.000
Mo2 .49649(3) .26577(2) .50429(2) .02550(8) Uani d ? . 1.000
Mo3 .60153(3) .38491(2) .696128(19) .02436(8) Uani d ? . 1.000
Cr .0000 .0000 .5000 .02341(18) Uani d ? S 1.000
Na -.00217(14) .37363(11) .49923(10) .0379(4) Uani d ? . 1.000
O1 .3492(2) .49931(14) .40221(15) .0207(5) Uani d ? . 1.000
O2 .5653(2) .40086(15) .43816(14) .0206(5) Uani d ? . 1.000
O3 .4314(2) .40580(16) .56525(14) .0208(5) Uani d ? . 1.000
O4 .2401(3) .3805(2) .23744(19) .0435(8) Uani d ? . 1.000
O5 .3534(2) .30167(16) .40399(16) .0280(6) Uani d ? . 1.000
O6 .4881(3) .30240(19) .26157(18) .0379(8) Uani d ? . 1.000
O7 .4652(3) .49536(15) .26970(16) .0277(6) Uani d ? . 1.000
O8 .4081(3) .1970(2) .5615(2) .0440(8) Uani d ? . 1.000
O9 .5840(3) .19116(19) .45142(19) .0430(8) Uani d ? . 1.000
O10 .6404(2) .30282(16) .60310(15) .0272(6) Uani d ? . 1.000
O11 .5028(3) .31276(19) .74427(18) .0378(8) Uani d ? . 1.000
O12 .7537(3) .3846(2) .76716(19) .0412(8) Uani d ? . 1.000
O13 .0650(3) .0421(2) .62724(18) .0330(8) Uani d ? . .880
O13A -.059(3) .042(2) .3752(19) .058(7) Uiso d ? . .120
O14 -.1173(3) .1113(2) .4748(2) .0345(8) Uani d ? . .880
O14A .123(4) .101(2) .504(2) .069(9) Uiso d ? . .120
O15 .1429(3) .0725(2) .4648(2) .0332(8) Uani d ? . .880
O15A -.139(3) .080(2) .525(2) .058(7) Uiso d ? . .120
O16 .1898(4) .3879(3) .6194(3) .0792(14) Uani d ? . 1.000
O17 .0825(3) .49959(18) .4169(2) .0393(8) Uani d ? . 1.000
O18 -.1960(3) .3802(4) .3799(3) .0834(15) Uani d ? . 1.000
O19 .1055(3) .25618(18) .41992(18) .0340(7) Uani d ? . 1.000
O20 -.1095(3) .25942(17) .58231(17) .0325(7) Uani d ? . 1.000
O21 .1414(4) .4886(3) .0572(3) .0728(13) Uani d ? . 1.000
O22 .2415(5) .3379(4) .8124(3) .1072(17) Uani d ? . 1.000
O23A .0060(14) .4992(8) .7815(9) .114(4) Uiso d ? . .450
O23 .0159(7) .4405(6) .7742(5) .070(2) Uiso d ? . .550
O24 .1889(5) .5965(4) .8061(4) .0569(13) Uiso d ? . .650
O24A .2405(10) .6579(7) .8097(7) .058(3) Uiso d ? . .350

loop_
_atom_site_aniso_label
_atom_site_aniso_U_11
_atom_site_aniso_U_22
_atom_site_aniso_U_33
_atom_site_aniso_U_12
_atom_site_aniso_U_13
_atom_site_aniso_U_23
I .0165(2) .0170(2) .01560(10) .00010(10) .00480(10) .00030(10)
Mo1 .0287(2) .0261(2) .0197(2) -.00190(10) .0055(2) -.00390(10)
Mo2 .0315(2) .0194(2) .0272(2) -.00090(10) .00980(10) .00060(10)
Mo3 .0278(2) .0261(2) .0194(2) .00280(10) .00580(10) .00400(10)
Cr .0282(4) .0200(3) .0251(4) -.0010(3) .0125(3) -.0013(3)
Na .0370(9) .0353(9) .0445(9) .0005(7) .0158(7) .0012(7)
O1 .0180(10) .0240(10) .0190(10) .0000(10) .0020(10) .0000(10)
O2 .0220(10) .0200(10) .0210(10) .0020(10) .0070(10) -.0010(10)
O3 .0220(10) .0220(10) .0200(10) -.0020(10) .0080(10) .0030(10)
O4 .040(2) .049(2) .035(2) -.007(2) -.006(2) -.0020(10)
O5 .029(2) .0260(10) .0290(10) -.0080(10) .0070(10) -.0030(10)
O6 .051(2) .033(2) .033(2) .0040(10) .017(2) -.0060(10)
O7 .034(2) .029(2) .0230(10) .0010(10) .0150(10) -.0010(10)
O8 .052(2) .038(2) .044(2) -.016(2) .015(2) .0070(10)
O9 .055(2) .033(2) .044(2) .013(2) .016(2) -.0060(10)
O10 .030(2) .0250(10) .0270(10) .0080(10) .0070(10) .0030(10)
O11 .046(2) .038(2) .033(2) -.0020(10) .015(2) .0100(10)
O12 .038(2) .048(2) .032(2) .007(2) -.003(2) .0010(10)
O13 .041(2) .038(2) .024(2) -.010(2) .015(2) -.0060(10)
O14 .039(2) .027(2) .039(2) .0050(10) .012(2) .0000(10)
O15 .036(2) .028(2) .043(2) -.0050(10) .024(2) -.001(2)
O16 .036(2) .150(4) .054(2) .007(2) .016(2) .010(2)
O17 .030(2) .042(2) .049(2) .0000(10) .016(2) .001(2)
O18 .033(2) .164(5) .054(2) .006(2) .012(2) .009(2)
O19 .033(2) .032(2) .039(2) -.0050(10) .0130(10) -.0040(10)
O20 .036(2) .030(2) .033(2) .0050(10) .0120(10) .0020(10)
O21 .048(2) .074(3) .102(3) -.015(2) .028(2) -.016(2)
O22 .142(4) .137(4) .044(2) -.081(4) .024(3) -.008(2)

loop_
_atom_type_symbol
_atom_type_scat_dispersion_real
_atom_type_scat_dispersion_imag
_atom_type_scat_source
Cr .284 .624
;International Tables for Crystallography
(1992, Vol. C, Tables 4.2.6.8 and 6.1.1.1)
;
H .000 .000
;International Tables for Crystallography
(1992, Vol. C, Table 6.1.1.2)
;
I -.726 1.812
;International Tables for Crystallography
(1992, Vol. C, Tables 4.2.6.8 and 6.1.1.1)
;
Mo -1.825 .688
;International Tables for Crystallography
(1992, Vol. C, Tables 4.2.6.8 and 6.1.1.1)
;
Na .030 .025
;International Tables for Crystallography
(1992, Vol. C, Tables 4.2.6.8 and 6.1.1.1)
;
O .008 .006
;International Tables for Crystallography
(1992, Vol. C, Tables 4.2.6.8 and 6.1.1.1)
;

loop_
_geom_angle_atom_site_label_1
_geom_angle_atom_site_label_2
_geom_angle_atom_site_label_3
_geom_angle_site_symmetry_1
_geom_angle_site_symmetry_3
_geom_angle
_geom_angle_publ_flag
O1 I O1 . 3_666 180.00 yes
O1 I O2 . . 86.61(9) yes
O1 I O3 . . 93.20(9) yes
O2 I O2 . 3_666 180.00 yes
O2 I O3 . . 87.31(10) yes
O3 I O3 . 3_666 180.00 yes
O1 Mo1 O2 . . 67.34(8) yes
O1 Mo1 O4 . . 94.93(12) yes
O1 Mo1 O5 . . 81.69(9) yes
O1 Mo1 O6 . . 156.75(11) yes
O1 Mo1 O7 . . 72.65(8) yes
O2 Mo1 O4 . . 160.98(12) yes
O2 Mo1 O5 . . 72.86(9) yes
O2 Mo1 O6 . . 91.20(11) yes
O2 Mo1 O7 . . 82.04(9) yes
O4 Mo1 O5 . . 98.66(12) yes
O4 Mo1 O6 . . 107.32(14) yes
O4 Mo1 O7 . . 99.70(12) yes
O5 Mo1 O6 . . 101.06(12) yes
O5 Mo1 O7 . . 149.48(10) yes
O6 Mo1 O7 . . 96.46(11) yes
O2 Mo2 O3 . . 67.68(8) yes
O2 Mo2 O5 . . 73.14(9) yes
O2 Mo2 O8 . . 159.21(12) yes
O2 Mo2 O9 . . 93.43(11) yes
O2 Mo2 O10 . . 81.22(9) yes
O3 Mo2 O5 . . 81.04(9) yes
O3 Mo2 O8 . . 92.74(12) yes
O3 Mo2 O9 . . 159.62(11) yes
O3 Mo2 O10 . . 73.31(8) yes
O5 Mo2 O8 . . 97.76(12) yes
O5 Mo2 O9 . . 101.36(12) yes
O5 Mo2 O10 . . 149.08(10) yes
O8 Mo2 O9 . . 106.83(16) yes
O8 Mo2 O10 . . 100.38(12) yes
O9 Mo2 O10 . . 97.08(12) yes
O1 Mo3 O3 3_666 . 67.27(8) yes
O1 Mo3 O7 3_666 3_666 72.54(9) yes
O1 Mo3 O10 3_666 . 81.39(9) yes
O1 Mo3 O11 3_666 . 156.65(11) yes
O1 Mo3 O12 3_666 . 95.37(11) yes
O3 Mo3 O7 . 3_666 82.26(10) yes
O3 Mo3 O10 . . 73.11(9) yes
O3 Mo3 O11 . . 91.01(11) yes
O3 Mo3 O12 . . 161.15(11) yes
O7 Mo3 O10 3_666 . 149.51(10) yes
O7 Mo3 O11 3_666 . 97.01(11) yes
O7 Mo3 O12 3_666 . 100.01(12) yes
O10 Mo3 O11 . . 101.04(12) yes
O10 Mo3 O12 . . 97.88(12) yes
O11 Mo3 O12 . . 107.16(14) yes
O13 Cr O13 . 3_556 180.00 yes
O13 Cr O13A . 3_556 35.5(9) yes
O13 Cr O14 . . 90.54(13) yes
O13 Cr O15 . . 89.30(12) yes
O13A Cr O13A . 3_556 180.00 yes
O13A Cr O14A . . 82.6(13) yes
O13A Cr O15A . . 85.3(12) yes
O14 Cr O14 . 3_556 180.00 yes
O14 Cr O15 . . 90.36(13) yes
O14A Cr O14A . 3_556 180.00 yes
O14A Cr O15A . . 94.8(15) yes
O15 Cr O15 . 3_556 180.00 yes
O15A Cr O15A . 3_556 180.00 yes
O16 Na O17 . . 89.23(13) yes
O16 Na O17 . 3_566 82.65(13) yes
O16 Na O18 . . 172.90(19) yes
O16 Na O19 . . 91.67(13) yes
O16 Na O20 . . 93.98(13) yes
O17 Na O17 . 3_566 86.09(11) yes
O17 Na O18 . . 86.03(13) yes
O17 Na O19 . . 89.44(10) yes
O17 Na O20 . . 173.20(11) yes
O17 Na O18 3_566 . 91.74(14) yes
O17 Na O19 3_566 . 172.81(11) yes
O17 Na O20 3_566 . 88.37(10) yes
O18 Na O19 . . 93.57(13) yes
O18 Na O20 . . 90.20(13) yes
O19 Na O20 . . 96.46(10) yes
I O1 Mo1 . . 103.58(9) yes
I O1 Mo3 . 3_666 103.10(9) yes
Mo1 O1 Mo3 . 3_666 91.61(8) yes
I O2 Mo1 . . 102.46(9) yes
I O2 Mo2 . . 102.55(9) yes
Mo1 O2 Mo2 . . 89.71(8) yes
I O3 Mo2 . . 102.45(9) yes
I O3 Mo3 . . 102.82(9) yes
Mo2 O3 Mo3 . . 89.54(8) yes
Mo1 O5 Mo2 . . 118.43(12) yes
Mo1 O7 Mo3 . 3_666 118.22(12) yes
Mo2 O10 Mo3 . . 117.94(12) yes
Na O17 Na . 3_566 93.91(11) yes

loop_
_geom_bond_atom_site_label_1
_geom_bond_atom_site_label_2
_geom_bond_site_symmetry_1
_geom_bond_site_symmetry_2
_geom_bond_distance
_geom_bond_publ_flag
I O1 . . 1.890(2) yes
I O2 . . 1.885(2) yes
I O3 . . 1.881(2) yes
Mo1 O1 . . 2.317(2) yes
Mo1 O2 . . 2.353(2) yes
Mo1 O4 . . 1.701(3) yes
Mo1 O5 . . 1.915(2) yes
Mo1 O6 . . 1.711(3) yes
Mo1 O7 . . 1.948(2) yes
Mo2 O2 . . 2.331(2) yes
Mo2 O3 . . 2.337(2) yes
Mo2 O5 . . 1.930(2) yes
Mo2 O8 . . 1.694(3) yes
Mo2 O9 . . 1.697(3) yes
Mo2 O10 . . 1.926(2) yes
Mo3 O1 . 3_666 2.331(2) yes
Mo3 O3 . . 2.347(2) yes
Mo3 O7 . 3_666 1.935(2) yes
Mo3 O10 . . 1.923(2) yes
Mo3 O11 . . 1.714(3) yes
Mo3 O12 . . 1.697(3) yes
Cr O13 . . 1.968(3) yes
Cr O13A . . 1.93(3) yes
Cr O14 . . 1.969(3) yes
Cr O14A . . 1.90(3) yes
Cr O15 . . 1.968(3) yes
Cr O15A . . 1.93(3) yes
Na O16 . . 2.378(4) yes
Na O17 . . 2.435(3) yes
Na O17 . 3_566 2.437(3) yes
Na O18 . . 2.377(4) yes
Na O19 . . 2.449(3) yes
Na O20 . . 2.451(3) yes

loop_
_geom_contact_atom_site_label_1
_geom_contact_atom_site_label_2
_geom_contact_distance
_geom_contact_site_symmetry_2
_geom_contact_publ_flag
O1 O17 2.827(4) . no
O2 O18 2.821(4) 1_655 no
O3 O16 2.816(4) . no
O4 O23A 3.026(14) 3_566 no
O4 O21 3.072(5) . no
O4 O10 3.297(4) 4_454 no
O5 O19 2.715(3) . no
O5 O12 3.350(4) 4_454 no
O6 O20 2.792(4) 4_554 no
O6 O13 3.196(4) 4_554 no
O6 O22 3.242(5) 4_554 no
O6 O24A 3.278(10) 3_666 no
O6 O23 3.436(8) 4_554 no
O6 O18 3.536(5) 1_655 no
O7 O13 2.629(3) 4_554 no
O7 O13A 2.66(3) 2 no
O8 O24A 2.784(10) 2_546 no
O8 O24 2.803(6) 2_546 no
O8 O14A 3.19(4) . no
O8 O15 3.312(4) . no
O8 O21 3.411(5) 2_545 no
O8 O19 3.477(4) . no
O8 O21 3.575(5) 4 no
O9 O22 2.952(5) 4_554 no
O9 O21 2.977(5) 4 no
O9 O23 3.188(8) 4_554 no
O9 O14 3.244(4) 1_655 no
O9 O15A 3.24(3) 1_655 no
O9 O20 3.480(4) 1_655 no
O10 O20 2.752(3) 1_655 no
O11 O19 2.786(4) 4 no
O11 O13A 3.00(3) 4 no
O11 O22 3.126(6) . no
O11 O24A 3.299(10) 2_546 no
O11 O16 3.531(5) . no
O12 O23 2.812(8) 1_655 no
O12 O23A 3.042(14) 1_655 no
O12 O21 3.167(5) 3_666 no
O12 O15 3.465(4) 4 no
O13 O24A 2.603(10) 2_546 no
O13 O24 2.640(6) 2_546 no
O13 O22 3.510(5) 2_546 no
O13 O20 3.545(4) . no
O13A O22 2.68(3) 4_454 no
O13A O24 3.24(3) 4_454 no
O13A O19 3.46(3) . no
O13A O24A 3.51(3) 4_454 no
O14 O20 2.627(4) . no
O14 O22 2.645(5) 4_454 no
O14 O19 3.323(4) . no
O14 O21 3.343(5) 4_455 no
O14A O19 2.52(3) . no
O14A O24A 2.94(4) 2_546 no
O14A O24 3.07(4) 2_546 no
O14A O21 3.21(4) 2_545 no
O15 O21 2.618(5) 2_545 no
O15 O19 2.680(4) . no
O15 O24 3.504(6) 2_546 no
O15 O24A 3.538(10) 2_546 no
O15A O21 2.62(3) 4_455 no
O15A O20 2.66(3) . no
O15A O22 3.36(3) 4_454 no
O16 O22 2.910(5) . no
O16 O23 3.328(8) . no
O16 O24A 3.437(11) 2_546 no
O17 O23A 2.912(14) 3_566 no
O17 O23 2.943(8) 3_566 no
O18 O24 2.827(7) 3_566 no
O18 O24A 2.829(10) 3_566 no
O18 O22 3.254(7) 4_454 no
O21 O21 3.068(8) 3_565 no
O21 O23A 3.143(14) 3_566 no
O21 O23 3.450(8) 3_566 no
O22 O23 2.703(10) . no
O22 O24A 3.158(12) 2_546 no
O22 O23A 3.294(15) . no
O23A O24 2.305(15) . no
O23A O24A 3.263(17) . no
O23 O24 2.811(9) . no
I Mo2 3.3006(3) . no
I Mo1 3.3167(3) . no
I Mo3 3.3175(3) . no
Mo1 Mo2 3.3036(4) . no
Mo1 Mo3 3.3328(4) 3_666 no
Mo2 Mo3 3.2987(4) . no

loop_
_geom_torsion_atom_site_label_1
_geom_torsion_atom_site_label_2
_geom_torsion_atom_site_label_3
_geom_torsion_atom_site_label_4
_geom_torsion_site_symmetry_2
_geom_torsion_site_symmetry_3
_geom_torsion_site_symmetry_4
_geom_torsion
_geom_torsion_publ_flag
I O1 Mo1 O2 . . . -.87(8) no
I O1 Mo1 O4 . . . 172.02(12) no
I O1 Mo1 O5 . . . 73.96(11) no
I O1 Mo1 O6 . . . -24.7(3) no
I O1 Mo1 O7 . . . -89.34(12) no
I O1 Mo3 O3 . 3_666 3_666 .90(8) no
I O1 Mo3 O7 . 3_666 . 89.68(11) no
I O1 Mo3 O10 . 3_666 3_666 -74.32(10) no
I O1 Mo3 O11 . 3_666 3_666 23.6(3) no
I O1 Mo3 O12 . 3_666 3_666 -171.50(12) no
I O1 Mo1 O2 3_666 3_666 3_666 .87(8) no
I O1 Mo1 O4 3_666 3_666 3_666 -172.02(12) no
I O1 Mo1 O5 3_666 3_666 3_666 -73.96(11) no
I O1 Mo1 O6 3_666 3_666 3_666 24.7(3) no
I O1 Mo1 O7 3_666 3_666 3_666 89.34(12) no
I O1 Mo3 O3 3_666 . . -.90(8) no
I O1 Mo3 O7 3_666 . 3_666 -89.68(11) no
I O1 Mo3 O10 3_666 . . 74.32(10) no
I O1 Mo3 O11 3_666 . . -23.6(3) no
I O1 Mo3 O12 3_666 . . 171.50(12) no
I O2 Mo1 O1 . . . .87(8) no
I O2 Mo1 O4 . . . -21.4(4) no
I O2 Mo1 O5 . . . -87.11(11) no
I O2 Mo1 O6 . . . 171.68(11) no
I O2 Mo1 O7 . . . 75.33(10) no
I O2 Mo2 O3 . . . .12(8) no
I O2 Mo2 O5 . . . 87.16(11) no
I O2 Mo2 O8 . . . 20.8(4) no
I O2 Mo2 O9 . . . -172.00(12) no
I O2 Mo2 O10 . . . -75.36(10) no
I O2 Mo1 O1 3_666 3_666 3_666 -.87(8) no
I O2 Mo1 O4 3_666 3_666 3_666 21.4(4) no
I O2 Mo1 O5 3_666 3_666 3_666 87.11(11) no
I O2 Mo1 O6 3_666 3_666 3_666 -171.68(11) no
I O2 Mo1 O7 3_666 3_666 3_666 -75.33(10) no
I O2 Mo2 O3 3_666 3_666 3_666 -.12(8) no
I O2 Mo2 O5 3_666 3_666 3_666 -87.16(11) no
I O2 Mo2 O8 3_666 3_666 3_666 -20.8(4) no
I O2 Mo2 O9 3_666 3_666 3_666 172.00(12) no
I O2 Mo2 O10 3_666 3_666 3_666 75.36(10) no
I O3 Mo2 O2 . . . -.12(8) no
I O3 Mo2 O5 . . . -75.48(10) no
I O3 Mo2 O8 . . . -172.91(12) no
I O3 Mo2 O9 . . . 23.0(4) no
I O3 Mo2 O10 . . . 87.07(11) no
I O3 Mo3 O1 . . 3_666 .90(8) no
I O3 Mo3 O7 . . 3_666 75.16(10) no
I O3 Mo3 O10 . . . -86.67(11) no
I O3 Mo3 O11 . . . 172.10(12) no
I O3 Mo3 O12 . . . -23.2(4) no
I O3 Mo2 O2 3_666 3_666 3_666 .12(8) no
I O3 Mo2 O5 3_666 3_666 3_666 75.48(10) no
I O3 Mo2 O8 3_666 3_666 3_666 172.91(12) no
I O3 Mo2 O9 3_666 3_666 3_666 -23.0(4) no
I O3 Mo2 O10 3_666 3_666 3_666 -87.07(11) no
I O3 Mo3 O1 3_666 3_666 . -.90(8) no
I O3 Mo3 O7 3_666 3_666 . -75.16(10) no
I O3 Mo3 O10 3_666 3_666 3_666 86.67(11) no
I O3 Mo3 O11 3_666 3_666 3_666 -172.10(12) no
I O3 Mo3 O12 3_666 3_666 3_666 23.2(4) no
Mo1 O1 I O1 . . 3_666 23.2(4) no
Mo1 O1 I O2 . . . 1.01(9) no
Mo1 O1 I O2 . . 3_666 -178.99(9) no
Mo1 O1 I O3 . . . -86.11(10) no
Mo1 O1 I O3 . . 3_666 93.89(10) no
Mo1 O1 Mo3 O3 . 3_666 3_666 -103.44(9) no
Mo1 O1 Mo3 O7 . 3_666 . -14.66(9) no
Mo1 O1 Mo3 O10 . 3_666 3_666 -178.66(9) no
Mo1 O1 Mo3 O11 . 3_666 3_666 -80.7(3) no
Mo1 O1 Mo3 O12 . 3_666 3_666 84.16(12) no
Mo1 O2 I O1 . . . -.99(9) no
Mo1 O2 I O1 . . 3_666 179.01(9) no
Mo1 O2 I O2 . . 3_666 179.01(9) no
Mo1 O2 I O3 . . . 92.38(10) no
Mo1 O2 I O3 . . 3_666 -87.62(10) no
Mo1 O2 Mo2 O3 . . . -102.59(9) no
Mo1 O2 Mo2 O5 . . . -15.54(8) no
Mo1 O2 Mo2 O8 . . . -81.9(3) no
Mo1 O2 Mo2 O9 . . . 85.29(12) no
Mo1 O2 Mo2 O10 . . . -178.06(9) no
Mo1 O5 Mo2 O2 . . . 21.98(11) no
Mo1 O5 Mo2 O3 . . . 91.25(13) no
Mo1 O5 Mo2 O8 . . . -177.18(14) no
Mo1 O5 Mo2 O9 . . . -68.19(16) no
Mo1 O5 Mo2 O10 . . . 57.3(2) no
Mo1 O7 Mo3 O1 . 3_666 . 19.97(12) no
Mo1 O7 Mo3 O3 . 3_666 3_666 88.50(14) no
Mo1 O7 Mo3 O10 . 3_666 3_666 52.5(3) no
Mo1 O7 Mo3 O11 . 3_666 3_666 178.56(15) no
Mo1 O7 Mo3 O12 . 3_666 3_666 -72.56(17) no
Mo2 O2 I O1 . . . -93.50(10) no
Mo2 O2 I O1 . . 3_666 86.50(10) no
Mo2 O2 I O2 . . 3_666 86.50(10) no
Mo2 O2 I O3 . . . -.13(9) no
Mo2 O2 I O3 . . 3_666 179.87(9) no
Mo2 O2 Mo1 O1 . . . 103.67(8) no
Mo2 O2 Mo1 O4 . . . 81.4(3) no
Mo2 O2 Mo1 O5 . . . 15.69(8) no
Mo2 O2 Mo1 O6 . . . -85.52(10) no
Mo2 O2 Mo1 O7 . . . 178.13(9) no
Mo2 O3 I O1 . . . 86.58(10) no
Mo2 O3 I O1 . . 3_666 -93.42(10) no
Mo2 O3 I O2 . . . .13(9) no
Mo2 O3 I O2 . . 3_666 -179.87(9) no
Mo2 O3 I O3 . . 3_666 -179.87(9) no
Mo2 O3 Mo3 O1 . . 3_666 103.57(8) no
Mo2 O3 Mo3 O7 . . 3_666 177.82(9) no
Mo2 O3 Mo3 O10 . . . 16.00(8) no
Mo2 O3 Mo3 O11 . . . -85.23(11) no
Mo2 O3 Mo3 O12 . . . 79.5(3) no
Mo2 O5 Mo1 O1 . . . -90.55(13) no
Mo2 O5 Mo1 O2 . . . -21.80(11) no
Mo2 O5 Mo1 O4 . . . 175.70(14) no
Mo2 O5 Mo1 O6 . . . 66.03(15) no
Mo2 O5 Mo1 O7 . . . -57.8(3) no
Mo2 O10 Mo3 O1 . . 3_666 -90.99(13) no
Mo2 O10 Mo3 O3 . . . -22.24(11) no
Mo2 O10 Mo3 O7 . . 3_666 -59.8(3) no
Mo2 O10 Mo3 O11 . . . 65.44(15) no
Mo2 O10 Mo3 O12 . . . 174.73(14) no
Mo3 O1 I O1 3_666 . . 174.73(14) no
Mo3 O1 I O2 3_666 . . -86.08(10) no
Mo3 O1 I O2 3_666 . 3_666 93.92(10) no
Mo3 O1 I O3 3_666 . . 1.04(9) no
Mo3 O1 I O3 3_666 . 3_666 -178.96(9) no
Mo3 O1 Mo1 O2 3_666 3_666 3_666 -103.02(9) no
Mo3 O1 Mo1 O4 3_666 3_666 3_666 84.09(12) no
Mo3 O1 Mo1 O5 3_666 3_666 3_666 -177.85(9) no
Mo3 O1 Mo1 O6 3_666 3_666 3_666 -79.2(3) no
Mo3 O1 Mo1 O7 3_666 3_666 3_666 -14.55(9) no
Mo3 O3 I O1 . . . 178.97(9) no
Mo3 O3 I O1 . . 3_666 -1.03(9) no
Mo3 O3 I O2 . . . 92.52(10) no
Mo3 O3 I O2 . . 3_666 -87.48(10) no
Mo3 O3 I O3 . . 3_666 -87.48(10) no
Mo3 O3 Mo2 O2 . . . -103.14(9) no
Mo3 O3 Mo2 O5 . . . -178.51(9) no
Mo3 O3 Mo2 O8 . . . 84.06(11) no
Mo3 O3 Mo2 O9 . . . -80.0(3) no
Mo3 O3 Mo2 O10 . . . -15.96(8) no
Mo3 O7 Mo1 O1 3_666 3_666 3_666 20.08(12) no
Mo3 O7 Mo1 O2 3_666 3_666 3_666 88.74(14) no
Mo3 O7 Mo1 O4 3_666 3_666 3_666 -72.09(17) no
Mo3 O7 Mo1 O5 3_666 3_666 3_666 54.1(3) no
Mo3 O7 Mo1 O6 3_666 3_666 3_666 179.05(15) no
Mo3 O10 Mo2 O2 . . . 91.54(12) no
Mo3 O10 Mo2 O3 . . . 22.32(11) no
Mo3 O10 Mo2 O5 . . . 57.5(2) no
Mo3 O10 Mo2 O8 . . . -67.44(16) no
Mo3 O10 Mo2 O9 . . . -176.07(14) no
O13 Cr O13 O13A . 3_556 . -35.5(10) no
O13 Cr O14 O15A . . . -55.8(19) no
O13 Cr O14 O15A . 3_556 3_556 -124.2(19) no
O13 Cr O14A O15 . . . 145(3) no
O13 Cr O14A O15 . 3_556 3_556 35(3) no
O13 Cr O15 O14A . . . -33(3) no
O13 Cr O15 O14A . 3_556 3_556 -147(3) no
O13 Cr O15A O14 . . . 121.2(18) no
O13 Cr O15A O14 . 3_556 3_556 58.8(18) no
O13 O13A Cr O13A 3_556 . . 58.8(18) no
O13 O13A Cr O14 3_556 . . -41.4(15) no
O13 O13A Cr O14 3_556 . 3_556 138.6(15) no
O13 O13A Cr O14A 3_556 . . 39.2(16) no
O13 O13A Cr O14A 3_556 . 3_556 -140.8(16) no
O13 O13A Cr O15 3_556 . . 59.8(13) no
O13 O13A Cr O15 3_556 . 3_556 -120.2(13) no
O13 O13A Cr O15A 3_556 . . -56.3(15) no
O13 O13A Cr O15A 3_556 . 3_556 123.7(15) no
O13A Cr O14 O15A . . . 147(2) no
O13A Cr O14 O15A . 3_556 3_556 33(2) no
O13A Cr O14A O15 . . . -58(3) no
O13A Cr O14A O15 . 3_556 3_556 -122(3) no
O13A Cr O15 O14A . . . 117(3) no
O13A Cr O15 O14A . 3_556 3_556 63(3) no
O13A Cr O15A O14 . . . -28.9(18) no
O13A Cr O15A O14 . 3_556 3_556 -151.1(18) no
O13A O13 Cr O14 3_556 . . 35.4(14) no
O13A O13 Cr O14 3_556 . 3_556 -144.6(14) no
O13A O13 Cr O14A 3_556 . . -41.8(18) no
O13A O13 Cr O14A 3_556 . 3_556 138.2(18) no
O13A O13 Cr O15 3_556 . . -54.9(14) no
O13A O13 Cr O15 3_556 . 3_556 125.1(14) no
O13A O13 Cr O15A 3_556 . . 59.0(17) no
O13A O13 Cr O15A 3_556 . 3_556 -121.0(17) no
O14 Cr O14 O15A . 3_556 3_556 -121.0(17) no
O14 Cr O14A O15 . . . -120(3) no
O14 Cr O14A O15 . 3_556 3_556 -60(3) no
O14 Cr O15 O14A . . . 58(3) no
O14 Cr O15 O14A . 3_556 3_556 122(3) no
O14 O15A Cr O14A . . . 53.3(19) no
O14 O15A Cr O14A . . 3_556 -126.7(19) no
O14 O15A Cr O15 . . . 38(2) no
O14 O15A Cr O15 . . 3_556 -142(2) no
O14 O15A Cr O15A . . 3_556 -142(2) no
O14A Cr O14 O15A . . . -125(2) no
O14A Cr O14 O15A . 3_556 3_556 -55(2) no
O14A Cr O14A O15 . 3_556 3_556 -55(2) no
O14A O15 Cr O15 . . 3_556 -55(2) no
O14A O15 Cr O15A . . . 41(3) no
O14A O15 Cr O15A . . 3_556 -139(3) no
O15 Cr O14 O15A . . . -145.1(19) no
O15 Cr O14 O15A . 3_556 3_556 -34.9(19) no
O15 O14A Cr O15A . . . -143(3) no
O15 O14A Cr O15A . . 3_556 37(3) no
